data_2108340
loop_
_publ_author_name
'Siidra, Oleg I.'
'Kozin, Michael S.'
'Depmeier, Wulf'
'Kayukov, Roman A.'
'Kovrugin, Vadim M.'

_publ_section_title
;
 Copper--lead selenite bromides: a new large family of compounds partly
 having Cu^2+^ substructures derivable from kagome nets
;
_journal_coeditor_code PS5074
_journal_issue 6
_journal_name_full 'Acta Crystallographica Section B'
_journal_page_first 712
_journal_page_last 724
_journal_paper_doi 10.1107/S2052520618016542
_journal_volume 74
_journal_year 2018
_chemical_formula_sum 'Br2 Cu O6 Pb2 Se2'
_chemical_formula_weight 891.66
_space_group_crystal_system monoclinic
_space_group_IT_number 14
_space_group_name_Hall '-P 2yn'
_space_group_name_H-M_alt 'P 1 21/n 1'
_symmetry_space_group_name_Hall '-P 2yn'
_symmetry_space_group_name_H-M 'P 1 21/n 1'
_audit_creation_method SHELXL-2014/7
_cell_angle_alpha 90
_cell_angle_beta 93.8080(10)
_cell_angle_gamma 90
_cell_formula_units_Z 4
_cell_length_a 6.9097(3)
_cell_length_b 5.5036(2)
_cell_length_c 24.8544(9)
_cell_measurement_reflns_used 2391
_cell_measurement_temperature 296(2)
_cell_measurement_theta_max 41.727
_cell_measurement_theta_min 3.014
_cell_volume 943.08(6)
_computing_structure_refinement 'SHELXL-2014/7 (Sheldrick, 2014)'
_diffrn_ambient_temperature 296(2)
_diffrn_measured_fraction_theta_full 0.999
_diffrn_measured_fraction_theta_max 0.984
_diffrn_measurement_device_type 'Bruker Apex 2 Duo'
_diffrn_radiation_type MoK\a
_diffrn_radiation_wavelength 0.71073
_diffrn_reflns_av_R_equivalents 0.0780
_diffrn_reflns_av_unetI/netI 0.0962
_diffrn_reflns_Laue_measured_fraction_full 0.999
_diffrn_reflns_Laue_measured_fraction_max 0.984
_diffrn_reflns_limit_h_max 12
_diffrn_reflns_limit_h_min -12
_diffrn_reflns_limit_k_max 10
_diffrn_reflns_limit_k_min -10
_diffrn_reflns_limit_l_max 46
_diffrn_reflns_limit_l_min -46
_diffrn_reflns_number 21967
_diffrn_reflns_point_group_measured_fraction_full 0.999
_diffrn_reflns_point_group_measured_fraction_max 0.984
_diffrn_reflns_theta_full 25.242
_diffrn_reflns_theta_max 41.727
_diffrn_reflns_theta_min 3.014
_exptl_absorpt_coefficient_mu 54.033
_exptl_crystal_density_diffrn 6.280
_exptl_crystal_description prism
_exptl_crystal_F_000 1516
_refine_diff_density_max 2.530
_refine_diff_density_min -2.440
_refine_diff_density_rms 0.538
_refine_ls_extinction_coef 0.00059(4)
_refine_ls_extinction_expression Fc^*^=kFc[1+0.001xFc^2^\l^3^/sin(2\q)]^-1/4^
_refine_ls_extinction_method 'SHELXL-2014/7 (Sheldrick 2014'
_refine_ls_goodness_of_fit_ref 0.924
_refine_ls_hydrogen_treatment undef
_refine_ls_matrix_type full
_refine_ls_number_parameters 121
_refine_ls_number_reflns 6387
_refine_ls_number_restraints 0
_refine_ls_restrained_S_all 0.924
_refine_ls_R_factor_all 0.1082
_refine_ls_R_factor_gt 0.0440
_refine_ls_shift/su_max 0.000
_refine_ls_shift/su_mean 0.000
_refine_ls_structure_factor_coef Fsqd
_refine_ls_weighting_details 'w=1/[\s^2^(Fo^2^)+(0.0156P)^2^] where P=(Fo^2^+2Fc^2^)/3'
_refine_ls_weighting_scheme calc
_refine_ls_wR_factor_gt 0.0565
_refine_ls_wR_factor_ref 0.0684
_reflns_Friedel_coverage 0.000
_reflns_number_gt 3650
_reflns_number_total 6387
_reflns_threshold_expression 'I > 2\s(I)'
_cod_data_source_file ps5074sup1.cif
_cod_data_source_block CuPb12
_cod_database_code 2108340
_shelx_shelxl_version_number 2014/7
_shelx_space_group_comment
;
The symmetry employed for this shelxl refinement is uniquely defined
by the following loop, which should always be used as a source of
symmetry information in preference to the above space-group names.
They are only intended as comments.
;

loop_
_space_group_symop_operation_xyz
'x, y, z'
'-x+1/2, y+1/2, -z+1/2'
'-x, -y, -z'
'x-1/2, -y-1/2, z-1/2'

loop_
_atom_site_label
_atom_site_type_symbol
_atom_site_fract_x
_atom_site_fract_y
_atom_site_fract_z
_atom_site_U_iso_or_equiv
_atom_site_adp_type
_atom_site_occupancy
_atom_site_site_symmetry_order
_atom_site_calc_flag
Pb1 Pb 0.74121(3) 0.12334(5) 0.10836(2) 0.01580(5) Uani 1 1 d
Pb2 Pb 0.96012(3) -0.39395(5) 0.22530(2) 0.01641(6) Uani 1 1 d
Se1 Se 1.23387(8) 0.12185(12) 0.03922(2) 0.01073(10) Uani 1 1 d
Se2 Se 0.49394(8) -0.41552(12) 0.17155(2) 0.01066(11) Uani 1 1 d
Br1 Br 1.13948(9) 0.10397(13) 0.19842(2) 0.01800(12) Uani 1 1 d
Br2 Br 1.00220(9) -0.38436(14) 0.10003(2) 0.01887(13) Uani 1 1 d
Cu1 Cu 1.38714(11) -0.33887(14) 0.04478(3) 0.01280(14) Uani 1 1 d
O1 O 1.2305(6) -0.1103(8) -0.00663(15) 0.0136(8) Uani 1 1 d
O2 O 0.6469(6) -0.6344(9) 0.19945(15) 0.0157(9) Uani 1 1 d
O3 O 0.5266(6) -0.4927(9) 0.10631(15) 0.0143(9) Uani 1 1 d
O4 O 1.4167(6) -0.0168(8) 0.07953(15) 0.0133(8) Uani 1 1 d
O5 O 1.3491(6) 0.3472(8) 0.00815(16) 0.0141(8) Uani 1 1 d
O6 O 0.6401(6) -0.1725(9) 0.18503(16) 0.0158(9) Uani 1 1 d

loop_
_atom_site_aniso_label
_atom_site_aniso_U_11
_atom_site_aniso_U_22
_atom_site_aniso_U_33
_atom_site_aniso_U_23
_atom_site_aniso_U_13
_atom_site_aniso_U_12
Pb1 0.01618(9) 0.01758(13) 0.01357(8) -0.00100(9) 0.00039(7) -0.00023(10)
Pb2 0.01519(9) 0.01588(13) 0.01808(9) -0.00345(10) 0.00042(7) 0.00050(10)
Se1 0.0109(2) 0.0103(3) 0.01113(19) -0.0013(2) 0.00155(16) 0.0003(2)
Se2 0.0105(2) 0.0113(3) 0.0102(2) -0.0002(2) 0.00083(16) 0.0002(2)
Br1 0.0200(3) 0.0147(3) 0.0191(3) -0.0004(3) -0.0006(2) 0.0001(3)
Br2 0.0191(3) 0.0201(3) 0.0179(2) -0.0004(3) 0.00432(19) -0.0016(3)
Cu1 0.0181(3) 0.0097(4) 0.0103(3) -0.0007(3) -0.0017(2) 0.0007(3)
O1 0.0173(18) 0.013(2) 0.0098(15) -0.0024(17) -0.0009(13) 0.0014(18)
O2 0.0170(18) 0.016(2) 0.0143(17) 0.0042(18) -0.0017(14) 0.0012(19)
O3 0.021(2) 0.015(2) 0.0074(15) -0.0007(16) 0.0018(14) 0.0048(18)
O4 0.020(2) 0.011(2) 0.0089(16) -0.0001(15) -0.0037(14) -0.0003(17)
O5 0.0185(19) 0.010(2) 0.0137(17) -0.0009(16) -0.0006(14) -0.0017(17)
O6 0.0185(19) 0.013(2) 0.0154(18) -0.0037(16) -0.0016(15) 0.0009(18)

loop_
_atom_type_symbol
_atom_type_description
_atom_type_scat_dispersion_real
_atom_type_scat_dispersion_imag
_atom_type_scat_source
O O 0.0106 0.0060 'International Tables Vol C Tables 4.2.6.8 and 6.1.1.4'
Cu Cu 0.3201 1.2651 'International Tables Vol C Tables 4.2.6.8 and 6.1.1.4'
Se Se -0.0929 2.2259 'International Tables Vol C Tables 4.2.6.8 and 6.1.1.4'
Br Br -0.2901 2.4595 'International Tables Vol C Tables 4.2.6.8 and 6.1.1.4'
Pb Pb -3.3944 10.1111 'International Tables Vol C Tables 4.2.6.8 and 6.1.1.4'

loop_
_geom_angle_atom_site_label_1
_geom_angle_atom_site_label_2
_geom_angle_atom_site_label_3
_geom_angle
_geom_angle_site_symmetry_1
_geom_angle_site_symmetry_3
O4 Pb1 O1 80.15(13) 1_455 3_755
O4 Pb1 O3 74.73(15) 1_455 1_565
O1 Pb1 O3 94.89(13) 3_755 1_565
O4 Pb1 O6 74.57(13) 1_455 .
O1 Pb1 O6 137.82(14) 3_755 .
O3 Pb1 O6 109.92(14) 1_565 .
O4 Pb1 O2 97.61(13) 1_455 1_565
O1 Pb1 O2 150.48(14) 3_755 1_565
O3 Pb1 O2 56.67(12) 1_565 1_565
O6 Pb1 O2 67.33(14) . 1_565
O4 Pb1 Br2 138.20(10) 1_455 1_565
O1 Pb1 Br2 83.20(10) 3_755 1_565
O3 Pb1 Br2 68.82(11) 1_565 1_565
O6 Pb1 Br2 137.02(9) . 1_565
O2 Pb1 Br2 79.14(10) 1_565 1_565
O4 Pb1 Br2 101.97(11) 1_455 .
O1 Pb1 Br2 80.66(10) 3_755 .
O3 Pb1 Br2 174.93(8) 1_565 .
O6 Pb1 Br2 72.42(10) . .
O2 Pb1 Br2 128.07(9) 1_565 .
Br2 Pb1 Br2 112.776(19) 1_565 .
O4 Pb1 Br1 149.94(10) 1_455 .
O1 Pb1 Br1 122.34(9) 3_755 .
O3 Pb1 Br1 118.25(9) 1_565 .
O6 Pb1 Br1 75.45(9) . .
O2 Pb1 Br1 72.59(8) 1_565 .
Br2 Pb1 Br1 69.216(17) 1_565 .
Br2 Pb1 Br1 66.513(16) . .
O4 Pb1 Se2 83.91(10) 1_455 1_565
O1 Pb1 Se2 122.60(10) 3_755 1_565
O3 Pb1 Se2 27.81(8) 1_565 1_565
O6 Pb1 Se2 87.86(10) . 1_565
O2 Pb1 Se2 28.96(8) 1_565 1_565
Br2 Pb1 Se2 73.406(16) 1_565 1_565
Br2 Pb1 Se2 156.743(15) . 1_565
Br1 Pb1 Se2 97.145(15) . 1_565
O4 Pb1 Pb2 134.04(10) 1_455 1_565
O1 Pb1 Pb2 131.63(10) 3_755 1_565
O3 Pb1 Pb2 70.83(9) 1_565 1_565
O6 Pb1 Pb2 89.48(9) . 1_565
O2 Pb1 Pb2 37.44(9) 1_565 1_565
Br2 Pb1 Pb2 48.433(11) 1_565 1_565
Br2 Pb1 Pb2 113.951(12) . 1_565
Br1 Pb1 Pb2 47.438(13) . 1_565
Se2 Pb1 Pb2 52.101(10) 1_565 1_565
O4 Pb1 Pb2 105.47(10) 1_455 .
O1 Pb1 Pb2 127.50(10) 3_755 .
O3 Pb1 Pb2 137.41(8) 1_565 .
O6 Pb1 Pb2 36.43(9) . .
O2 Pb1 Pb2 81.67(9) 1_565 .
Br2 Pb1 Pb2 115.051(12) 1_565 .
Br2 Pb1 Pb2 46.875(11) . .
Br1 Pb1 Pb2 45.835(13) . .
Se2 Pb1 Pb2 109.886(11) 1_565 .
Pb2 Pb1 Pb2 81.603(6) 1_565 .
O4 Pb1 Pb2 85.87(9) 1_455 2_655
O1 Pb1 Pb2 165.93(9) 3_755 2_655
O3 Pb1 Pb2 79.70(9) 1_565 2_655
O6 Pb1 Pb2 36.95(10) . 2_655
O2 Pb1 Pb2 30.40(10) 1_565 2_655
Br2 Pb1 Pb2 106.519(12) 1_565 2_655
Br2 Pb1 Pb2 104.069(12) . 2_655
Br1 Pb1 Pb2 71.333(12) . 2_655
Se2 Pb1 Pb2 53.482(11) 1_565 2_655
Pb2 Pb1 Pb2 58.982(6) 1_565 2_655
Pb2 Pb1 Pb2 58.139(5) . 2_655
O2 Pb2 O2 101.19(7) 2_655 .
O2 Pb2 O6 74.95(13) 2_655 .
O2 Pb2 O6 58.62(14) . .
O2 Pb2 O6 67.71(14) 2_655 2_645
O2 Pb2 O6 70.92(12) . 2_645
O6 Pb2 O6 107.68(8) . 2_645
O2 Pb2 Br1 78.39(11) 2_655 .
O2 Pb2 Br1 137.77(9) . .
O6 Pb2 Br1 81.26(10) . .
O6 Pb2 Br1 140.49(9) 2_645 .
O2 Pb2 Br1 143.78(10) 2_655 1_545
O2 Pb2 Br1 80.27(10) . 1_545
O6 Pb2 Br1 131.09(9) . 1_545
O6 Pb2 Br1 79.06(10) 2_645 1_545
Br1 Pb2 Br1 124.55(2) . 1_545
O2 Pb2 Br2 141.33(10) 2_655 .
O2 Pb2 Br2 83.88(9) . .
O6 Pb2 Br2 75.48(9) . .
O6 Pb2 Br2 146.33(9) 2_645 .
Br1 Pb2 Br2 72.980(18) . .
Br1 Pb2 Br2 74.859(18) 1_545 .
O2 Pb2 Br1 81.29(9) 2_655 2_745
O2 Pb2 Br1 144.19(9) . 2_745
O6 Pb2 Br1 151.08(10) . 2_745
O6 Pb2 Br1 77.40(8) 2_645 2_745
Br1 Pb2 Br1 77.973(16) . 2_745
Br1 Pb2 Br1 77.686(15) 1_545 2_745
Br2 Pb2 Br1 116.515(17) . 2_745
O2 Pb2 Se2 89.67(9) 2_655 .
O2 Pb2 Se2 29.44(10) . .
O6 Pb2 Se2 29.31(10) . .
O6 Pb2 Se2 90.89(8) 2_645 .
Br1 Pb2 Se2 109.123(17) . .
Br1 Pb2 Se2 105.304(17) 1_545 .
Br2 Pb2 Se2 76.091(15) . .
Br1 Pb2 Se2 167.250(17) 2_745 .
O2 Pb2 Pb1 140.95(9) 2_655 1_545
O2 Pb2 Pb1 40.24(10) . 1_545
O6 Pb2 Pb1 76.97(9) . 1_545
O6 Pb2 Pb1 96.20(9) 2_645 1_545
Br1 Pb2 Pb1 123.212(13) . 1_545
Br1 Pb2 Pb1 54.137(12) 1_545 1_545
Br2 Pb2 Pb1 51.013(14) . 1_545
Br1 Pb2 Pb1 131.561(15) 2_745 1_545
Se2 Pb2 Pb1 53.954(11) . 1_545
O2 Pb2 Pb2 84.95(10) 2_655 2_645
O2 Pb2 Pb2 32.92(9) . 2_645
O6 Pb2 Pb2 80.70(10) . 2_645
O6 Pb2 Pb2 38.01(8) 2_645 2_645
Br1 Pb2 Pb2 158.063(14) . 2_645
Br1 Pb2 Pb2 77.089(13) 1_545 2_645
Br2 Pb2 Pb2 114.041(14) . 2_645
Br1 Pb2 Pb2 113.687(14) 2_745 2_645
Se2 Pb2 Pb2 56.159(12) . 2_645
Pb1 Pb2 Pb2 64.056(5) 1_545 2_645
O2 Pb2 Pb2 34.07(9) 2_655 2_655
O2 Pb2 Pb2 79.97(10) . 2_655
O6 Pb2 Pb2 40.88(9) . 2_655
O6 Pb2 Pb2 85.14(10) 2_645 2_655
Br1 Pb2 Pb2 77.286(13) . 2_655
Br1 Pb2 Pb2 157.868(15) 1_545 2_655
Br2 Pb2 Pb2 112.684(15) . 2_655
Br1 Pb2 Pb2 113.974(14) 2_745 2_655
Se2 Pb2 Pb2 59.227(12) . 2_655
Pb1 Pb2 Pb2 113.176(8) 1_545 2_655
Pb2 Pb2 Pb2 80.912(9) 2_645 2_655
O5 Se1 O1 103.3(2) . .
O5 Se1 O4 103.9(2) . .
O1 Se1 O4 91.92(19) . .
O5 Se1 Cu1 120.60(15) . .
O1 Se1 Cu1 48.14(13) . .
O4 Se1 Cu1 45.75(14) . .
O5 Se1 Br2 82.64(15) . 1_565
O1 Se1 Br2 150.48(13) . 1_565
O4 Se1 Br2 115.02(14) . 1_565
Cu1 Se1 Br2 150.44(3) . 1_565
O5 Se1 Br2 176.46(15) . .
O1 Se1 Br2 73.42(15) . .
O4 Se1 Br2 75.18(15) . .
Cu1 Se1 Br2 56.27(2) . .
Br2 Se1 Br2 100.87(2) 1_565 .
O6 Se2 O3 105.6(2) . .
O6 Se2 O2 97.5(2) . .
O3 Se2 O2 95.3(2) . .
O6 Se2 Pb2 50.19(15) . .
O3 Se2 Pb2 101.54(15) . .
O2 Se2 Pb2 47.60(15) . .
O6 Se2 Br1 89.02(14) . 2_645
O3 Se2 Br1 165.22(16) . 2_645
O2 Se2 Br1 80.66(14) . 2_645
Pb2 Se2 Br1 86.302(16) . 2_645
O6 Se2 Pb1 111.06(15) . 1_545
O3 Se2 Pb1 44.88(15) . 1_545
O2 Se2 Pb1 50.61(14) . 1_545
Pb2 Se2 Pb1 73.944(13) . 1_545
Br1 Se2 Pb1 128.21(2) 2_645 1_545
Pb2 Br1 Pb2 124.55(2) . 1_565
Pb2 Br1 Pb2 102.393(19) . 2_755
Pb2 Br1 Pb2 101.946(19) 1_565 2_755
Pb2 Br1 Se2 68.399(17) . 2_655
Pb2 Br1 Se2 71.917(18) 1_565 2_655
Pb2 Br1 Se2 73.812(15) 2_755 2_655
Pb2 Br1 Pb1 81.561(16) . .
Pb2 Br1 Pb1 78.424(15) 1_565 .
Pb2 Br1 Pb1 174.61(2) 2_755 .
Se2 Br1 Pb1 111.25(2) 2_655 .
Pb2 Br1 Br2 54.105(16) . .
Pb2 Br1 Br2 133.98(2) 1_565 .
Pb2 Br1 Br2 123.86(2) 2_755 .
Se2 Br1 Br2 121.75(2) 2_655 .
Pb1 Br1 Br2 55.553(14) . .
Pb2 Br1 Br2 134.93(2) . 1_565
Pb2 Br1 Br2 52.899(15) 1_565 1_565
Pb2 Br1 Br2 122.57(2) 2_755 1_565
Se2 Br1 Br2 123.96(2) 2_655 1_565
Pb1 Br1 Br2 53.374(14) . 1_565
Br2 Br1 Br2 94.042(18) . 1_565
Pb2 Br1 Br1 127.75(2) . 2_755
Pb2 Br1 Br1 52.604(8) 1_565 2_755
Pb2 Br1 Br1 49.343(18) 2_755 2_755
Se2 Br1 Br1 62.02(2) 2_655 2_755
Pb1 Br1 Br1 130.775(19) . 2_755
Br2 Br1 Br1 172.33(3) . 2_755
Br2 Br1 Br1 88.340(14) 1_565 2_755
Pb2 Br1 Br1 52.683(8) . 2_745
Pb2 Br1 Br1 127.83(2) 1_565 2_745
Pb2 Br1 Br1 49.710(18) 2_755 2_745
Se2 Br1 Br1 59.18(2) 2_655 2_745
Pb1 Br1 Br1 134.10(2) . 2_745
Br2 Br1 Br1 89.664(14) . 2_745
Br2 Br1 Br1 171.82(3) 1_565 2_745
Br1 Br1 Br1 87.08(2) 2_755 2_745
Cu1 Br2 Pb2 125.53(2) . .
Cu1 Br2 Pb1 126.25(3) . 1_545
Pb2 Br2 Pb1 80.552(16) . 1_545
Cu1 Br2 Pb1 116.42(3) . .
Pb2 Br2 Pb1 82.355(16) . .
Pb1 Br2 Pb1 112.775(19) 1_545 .
Cu1 Br2 Se1 56.27(2) . 1_545
Pb2 Br2 Se1 118.90(2) . 1_545
Pb1 Br2 Se1 70.006(18) 1_545 1_545
Pb1 Br2 Se1 158.33(2) . 1_545
Cu1 Br2 Se1 47.83(2) . .
Pb2 Br2 Se1 120.12(2) . .
Pb1 Br2 Se1 158.69(2) 1_545 .
Pb1 Br2 Se1 68.597(18) . .
Se1 Br2 Se1 100.87(2) 1_545 .
Cu1 Br2 Br1 92.54(2) . .
Pb2 Br2 Br1 52.915(15) . .
Pb1 Br2 Br1 132.53(2) 1_545 .
Pb1 Br2 Br1 57.934(16) . .
Se1 Br2 Br1 137.14(2) 1_545 .
Se1 Br2 Br1 67.342(18) . .
Cu1 Br2 Br1 99.24(2) . 1_545
Pb2 Br2 Br1 52.240(15) . 1_545
Pb1 Br2 Br1 57.409(16) 1_545 1_545
Pb1 Br2 Br1 133.75(2) . 1_545
Se1 Br2 Br1 66.826(19) 1_545 1_545
Se1 Br2 Br1 138.08(2) . 1_545
Br1 Br2 Br1 94.041(18) . 1_545
O3 Cu1 O5 91.46(18) 1_655 1_545
O3 Cu1 O4 90.89(18) 1_655 .
O5 Cu1 O4 177.55(17) 1_545 .
O3 Cu1 O1 165.93(18) 1_655 .
O5 Cu1 O1 101.66(17) 1_545 .
O4 Cu1 O1 75.94(16) . .
O3 Cu1 O5 94.04(16) 1_655 3_855
O5 Cu1 O5 78.77(18) 1_545 3_855
O4 Cu1 O5 101.73(17) . 3_855
O1 Cu1 O5 93.49(16) . 3_855
O3 Cu1 Se1 127.60(13) 1_655 .
O5 Cu1 Se1 138.57(12) 1_545 .
O4 Cu1 Se1 38.99(11) . .
O1 Cu1 Se1 38.44(12) . .
O5 Cu1 Se1 107.74(12) 3_855 .
O3 Cu1 Br2 90.66(13) 1_655 .
O5 Cu1 Br2 92.42(13) 1_545 .
O4 Cu1 Br2 86.87(13) . .
O1 Cu1 Br2 83.80(12) . .
O5 Cu1 Br2 170.11(10) 3_855 .
Se1 Cu1 Br2 75.90(3) . .
Se1 O1 Cu1 93.42(16) . .
Se1 O1 Pb1 133.1(2) . 3_755
Cu1 O1 Pb1 121.92(19) . 3_755
Se2 O2 Pb2 119.8(2) . 2_645
Se2 O2 Pb2 103.0(2) . .
Pb2 O2 Pb2 113.01(13) 2_645 .
Se2 O2 Pb1 100.43(16) . 1_545
Pb2 O2 Pb1 115.94(18) 2_645 1_545
Pb2 O2 Pb1 102.32(14) . 1_545
Se2 O3 Cu1 123.3(2) . 1_455
Se2 O3 Pb1 107.31(18) . 1_545
Cu1 O3 Pb1 128.74(19) 1_455 1_545
Se1 O4 Cu1 95.27(17) . .
Se1 O4 Pb1 130.7(2) . 1_655
Cu1 O4 Pb1 118.6(2) . 1_655
Se1 O5 Cu1 119.2(2) . 1_565
Se1 O5 Cu1 131.1(2) . 3_855
Cu1 O5 Cu1 101.23(18) 1_565 3_855
Se2 O6 Pb1 121.82(19) . .
Se2 O6 Pb2 100.5(2) . .
Pb1 O6 Pb2 107.54(15) . .
Se2 O6 Pb2 114.2(2) . 2_655
Pb1 O6 Pb2 108.99(16) . 2_655
Pb2 O6 Pb2 101.11(12) . 2_655

loop_
_geom_bond_atom_site_label_1
_geom_bond_atom_site_label_2
_geom_bond_distance
_geom_bond_site_symmetry_2
Pb1 O4 2.433(4) 1_455
Pb1 O1 2.550(4) 3_755
Pb1 O3 2.580(4) 1_565
Pb1 O6 2.636(5) .
Pb1 O2 2.743(4) 1_565
Pb1 Br2 3.2689(8) 1_565
Pb1 Br2 3.3395(8) .
Pb1 Br1 3.4318(6) .
Pb1 Se2 3.4904(7) 1_565
Pb1 Pb2 4.1484(4) 1_565
Pb1 Pb2 4.2728(4) .
Pb1 Pb2 4.4499(3) 2_655
Pb2 O2 2.504(4) 2_655
Pb2 O2 2.581(4) .
Pb2 O6 2.661(4) .
Pb2 O6 2.829(4) 2_645
Pb2 Br1 3.0986(8) .
Pb2 Br1 3.1189(8) 1_545
Pb2 Br2 3.1466(6) .
Pb2 Br1 3.2483(6) 2_745
Pb2 Se2 3.4064(6) .
Pb2 Pb1 4.1484(4) 1_545
Pb2 Pb2 4.2409(4) 2_645
Pb2 Pb2 4.2410(4) 2_655
Se1 O5 1.688(4) .
Se1 O1 1.711(4) .
Se1 O4 1.736(4) .
Se1 Cu1 2.7478(10) .
Se1 Br2 3.5432(9) 1_565
Se1 Br2 3.5959(9) .
Se2 O6 1.696(5) .
Se2 O3 1.706(4) .
Se2 O2 1.718(4) .
Se2 Br1 3.4207(8) 2_645
Se2 Pb1 3.4904(7) 1_545
Br1 Pb2 3.1189(8) 1_565
Br1 Pb2 3.2484(6) 2_755
Br1 Se2 3.4208(8) 2_655
Br1 Br2 3.7141(9) .
Br1 Br2 3.8080(10) 1_565
Br1 Br1 3.9948(8) 2_755
Br1 Br1 3.9948(8) 2_745
Br2 Cu1 3.0835(10) .
Br2 Pb1 3.2689(8) 1_545
Br2 Se1 3.5432(9) 1_545
Br2 Br1 3.8081(10) 1_545
Cu1 O3 1.946(4) 1_655
Cu1 O5 1.963(4) 1_545
Cu1 O4 1.976(4) .
Cu1 O1 2.050(4) .
Cu1 O5 2.318(4) 3_855
O1 Pb1 2.550(4) 3_755
O2 Pb2 2.504(4) 2_645
O2 Pb1 2.743(4) 1_545
O3 Cu1 1.946(4) 1_455
O3 Pb1 2.580(4) 1_545
O4 Pb1 2.433(4) 1_655
O5 Cu1 1.963(4) 1_565
O5 Cu1 2.318(4) 3_855
O6 Pb2 2.829(4) 2_655

_cod_database_fobs_code 2108340
